data_4334485
loop_
_publ_author_name
'Aimee J. Gamble'
'Jason M. Lynam'
'Robert J. Thatcher'
'Paul H. Walton'
'Adrian C. Whitwood'

_publ_contact_author_address
;Department of Chemistry
University of York
Heslington 
York
YO10 5DD
UK
;
_publ_contact_author_email jason.lynam@york.ac.uk
_publ_contact_author_fax +44(0)1904322516
_publ_contact_author_name 'Jason Lynam'
_publ_contact_author_phone +44(0)1904322534
_publ_section_title
;
 cis-1,3,5-Triaminocyclohexane as a Facially Capping Ligand for
 Ruthenium(II)
;
_journal_name_full 'Inorganic Chemistry'
_journal_page_first 4517
_journal_page_last 4527
_journal_paper_doi 10.1021/ic302819j
_journal_volume 52
_journal_year 2013
_chemical_formula_moiety 'C18 H29 N5 O Ru S, 2(F6 P)'
_chemical_formula_sum 'C18 H29 F12 N5 O P2 Ru S'
_chemical_formula_weight 754.53
_chemical_name_systematic
;
 ? 
;
_space_group_IT_number 14
_symmetry_cell_setting monoclinic
_symmetry_space_group_name_Hall '-P 2ybc'
_symmetry_space_group_name_H-M 'P 1 21/c 1'
_atom_sites_solution_hydrogens geom
_atom_sites_solution_primary direct
_atom_sites_solution_secondary difmap
_audit_creation_method SHELXL-97
_cell_angle_alpha 90.00
_cell_angle_beta 90.055(4)
_cell_angle_gamma 90.00
_cell_formula_units_Z 4
_cell_length_a 17.934(3)
_cell_length_b 10.6572(16)
_cell_length_c 13.783(2)
_cell_measurement_reflns_used 3635
_cell_measurement_temperature 110(2)
_cell_measurement_theta_max 27.76
_cell_measurement_theta_min 2.42
_cell_volume 2634.3(7)
_computing_cell_refinement 'Bruker SMART'
_computing_data_collection 'Bruker SMART'
_computing_data_reduction 'Bruker SAINT'
_computing_molecular_graphics 'Bruker SHELXTL'
_computing_publication_material 'Bruker SHELXTL'
_computing_structure_refinement 'SHELXL-97 (Sheldrick, 1997)'
_computing_structure_solution 'SHELXS-97 (Sheldrick, 1997)'
_diffrn_ambient_temperature 110(2)
_diffrn_measured_fraction_theta_full 0.993
_diffrn_measured_fraction_theta_max 0.993
_diffrn_measurement_device_type 'CCD area detector'
_diffrn_measurement_method 'phi and omega scans'
_diffrn_radiation_monochromator graphite
_diffrn_radiation_source 'fine-focus sealed tube'
_diffrn_radiation_type MoK\a
_diffrn_radiation_wavelength 0.71073
_diffrn_reflns_av_R_equivalents 0.0546
_diffrn_reflns_av_sigmaI/netI 0.0490
_diffrn_reflns_limit_h_max 23
_diffrn_reflns_limit_h_min -23
_diffrn_reflns_limit_k_max 13
_diffrn_reflns_limit_k_min -14
_diffrn_reflns_limit_l_max 18
_diffrn_reflns_limit_l_min -18
_diffrn_reflns_number 26643
_diffrn_reflns_theta_full 28.32
_diffrn_reflns_theta_max 28.32
_diffrn_reflns_theta_min 2.22
_exptl_absorpt_coefficient_mu 0.906
_exptl_absorpt_correction_T_max 0.9393
_exptl_absorpt_correction_T_min 0.8686
_exptl_absorpt_correction_type multi-scan
_exptl_absorpt_process_details 'SADABS v2.10; (Sheldrick)'
_exptl_crystal_colour yellow
_exptl_crystal_density_diffrn 1.903
_exptl_crystal_description plate
_exptl_crystal_F_000 1512
_exptl_crystal_size_max 0.16
_exptl_crystal_size_mid 0.13
_exptl_crystal_size_min 0.07
_refine_diff_density_max 0.999
_refine_diff_density_min -0.784
_refine_diff_density_rms 0.116
_refine_ls_extinction_method none
_refine_ls_goodness_of_fit_ref 1.024
_refine_ls_hydrogen_treatment mixed
_refine_ls_matrix_type full
_refine_ls_number_parameters 388
_refine_ls_number_reflns 6527
_refine_ls_number_restraints 0
_refine_ls_restrained_S_all 1.024
_refine_ls_R_factor_all 0.0580
_refine_ls_R_factor_gt 0.0407
_refine_ls_shift/su_max 0.001
_refine_ls_shift/su_mean 0.000
_refine_ls_structure_factor_coef Fsqd
_refine_ls_weighting_details 'calc w=1/[\s^2^(Fo^2^)+(0.0460P)^2^+1.8819P] where P=(Fo^2^+2Fc^2^)/3'
_refine_ls_weighting_scheme calc
_refine_ls_wR_factor_gt 0.0905
_refine_ls_wR_factor_ref 0.0997
_reflns_number_gt 5139
_reflns_number_total 6527
_reflns_threshold_expression >2sigma(I)
_cod_data_source_file ic302819j_si_002_02.cif
_cod_data_source_block Complex2a
_cod_original_cell_volume 2634.2(7)
_cod_database_code 4334485

loop_
_space_group_symop_id
_space_group_symop_operation_xyz
1 'x, y, z'
2 '-x, y+1/2, -z+1/2'
3 '-x, -y, -z'
4 'x, -y-1/2, z-1/2'

loop_
_atom_site_label
_atom_site_type_symbol
_atom_site_fract_x
_atom_site_fract_y
_atom_site_fract_z
_atom_site_U_iso_or_equiv
_atom_site_adp_type
_atom_site_occupancy
_atom_site_symmetry_multiplicity
_atom_site_calc_flag
_atom_site_refinement_flags
H1 H 0.1256 0.0991 0.8424 0.025 Uiso 1 1 calc R
H1a H 0.2278(19) 0.232(3) 0.839(2) 0.012(8) Uiso 1 1 d .
H1b H 0.1632(19) 0.305(3) 0.856(2) 0.014(8) Uiso 1 1 d .
H2a H 0.0614 0.2345 0.9549 0.029 Uiso 1 1 calc R
H2b H 0.0521 0.0883 0.9779 0.029 Uiso 1 1 calc R
H2c H 0.126(2) 0.365(4) 1.076(3) 0.029(10) Uiso 1 1 d .
H2d H 0.171(2) 0.314(3) 1.153(3) 0.036(11) Uiso 1 1 d .
H3 H 0.0721 0.1851 1.1244 0.024 Uiso 1 1 calc R
H3a H 0.3000(18) 0.151(3) 1.105(3) 0.009(8) Uiso 1 1 d .
H3b H 0.327(2) 0.122(4) 1.018(3) 0.028(11) Uiso 1 1 d .
H4a H 0.1355 -0.0025 1.1237 0.027 Uiso 1 1 calc R
H4b H 0.1885 0.0960 1.1777 0.027 Uiso 1 1 calc R
H5 H 0.2537 -0.0369 1.0648 0.026 Uiso 1 1 calc R
H6a H 0.1735 -0.0569 0.9372 0.030 Uiso 1 1 calc R
H6b H 0.2442 0.0170 0.8959 0.030 Uiso 1 1 calc R
H7 H 0.4114 0.2201 0.9330 0.024 Uiso 1 1 calc R
H8 H 0.4991 0.2603 0.8139 0.028 Uiso 1 1 calc R
H9 H 0.4796 0.4254 0.7052 0.029 Uiso 1 1 calc R
H10 H 0.3737 0.5530 0.7240 0.026 Uiso 1 1 calc R
H13 H 0.2705 0.6531 0.7419 0.026 Uiso 1 1 calc R
H14 H 0.1628 0.7660 0.7794 0.030 Uiso 1 1 calc R
H15 H 0.0959 0.7143 0.9203 0.027 Uiso 1 1 calc R
H16 H 0.1350 0.5469 1.0148 0.024 Uiso 1 1 calc R
H17a H 0.2397 0.5783 1.1683 0.033 Uiso 1 1 calc R
H17b H 0.3073 0.6198 1.0997 0.033 Uiso 1 1 calc R
H17c H 0.3219 0.5925 1.2123 0.033 Uiso 1 1 calc R
H18a H 0.4306 0.4426 1.1841 0.033 Uiso 1 1 calc R
H18b H 0.4257 0.4720 1.0704 0.033 Uiso 1 1 calc R
H18c H 0.4303 0.3299 1.1074 0.033 Uiso 1 1 calc R
C1 C 0.14981(18) 0.1281(3) 0.9038(2) 0.0212(7) Uani 1 1 d .
C2 C 0.08825(18) 0.1585(3) 0.9771(2) 0.0245(7) Uani 1 1 d .
C3 C 0.11625(18) 0.1807(3) 1.0802(2) 0.0196(6) Uani 1 1 d .
C4 C 0.16642(18) 0.0735(3) 1.1141(2) 0.0221(7) Uani 1 1 d .
C5 C 0.22942(18) 0.0428(3) 1.0431(2) 0.0216(7) Uani 1 1 d .
C6 C 0.20090(19) 0.0236(3) 0.9401(2) 0.0247(7) Uani 1 1 d .
C7 C 0.40339(17) 0.2884(3) 0.8899(2) 0.0196(7) Uani 1 1 d .
C8 C 0.45586(18) 0.3115(3) 0.8189(2) 0.0229(7) Uani 1 1 d .
C9 C 0.44478(19) 0.4092(3) 0.7555(2) 0.0243(7) Uani 1 1 d .
C10 C 0.38186(18) 0.4839(3) 0.7662(2) 0.0216(7) Uani 1 1 d .
C11 C 0.33087(17) 0.4565(3) 0.8393(2) 0.0166(6) Uani 1 1 d .
C12 C 0.26377(17) 0.5324(3) 0.8565(2) 0.0163(6) Uani 1 1 d .
C13 C 0.24193(19) 0.6318(3) 0.7975(2) 0.0213(7) Uani 1 1 d .
C14 C 0.17877(19) 0.6991(3) 0.8199(3) 0.0247(7) Uani 1 1 d .
C15 C 0.13890(18) 0.6678(3) 0.9024(2) 0.0221(7) Uani 1 1 d .
C16 C 0.16260(18) 0.5678(3) 0.9583(2) 0.0201(7) Uani 1 1 d .
C17 C 0.29302(18) 0.5674(3) 1.1551(2) 0.0218(7) Uani 1 1 d .
C18 C 0.41069(17) 0.4136(3) 1.1218(2) 0.0219(7) Uani 1 1 d .
N1 N 0.19407(15) 0.2435(3) 0.88172(19) 0.0168(5) Uani 1 1 d .
N2 N 0.15707(15) 0.3026(3) 1.0860(2) 0.0182(6) Uani 1 1 d .
N3 N 0.28688(16) 0.1451(3) 1.0457(2) 0.0188(6) Uani 1 1 d .
N4 N 0.34108(14) 0.3585(2) 0.90120(18) 0.0159(5) Uani 1 1 d .
N5 N 0.22300(14) 0.4986(2) 0.93617(17) 0.0154(5) Uani 1 1 d .
O1 O 0.29375(13) 0.3349(2) 1.21833(16) 0.0226(5) Uani 1 1 d .
S1 S 0.31142(4) 0.40719(7) 1.12782(5) 0.01586(16) Uani 1 1 d .
Ru1 Ru 0.254205(13) 0.32896(2) 0.998144(16) 0.01289(8) Uani 1 1 d .
F7 F 0.40113(13) 0.6466(2) 0.57045(15) 0.0422(6) Uani 1 1 d .
F8 F 0.49140(11) 0.65394(19) 0.45535(14) 0.0280(4) Uani 1 1 d .
F9 F 0.42055(13) 0.82519(18) 0.48458(17) 0.0372(5) Uani 1 1 d .
F10 F 0.31615(11) 0.70960(19) 0.46065(15) 0.0311(5) Uani 1 1 d .
F11 F 0.38738(11) 0.53810(18) 0.42917(17) 0.0357(5) Uani 1 1 d .
F12 F 0.40601(12) 0.7169(2) 0.34477(14) 0.0320(5) Uani 1 1 d .
P2 P 0.40366(5) 0.68184(8) 0.45754(6) 0.01976(18) Uani 1 1 d .
F1 F 0.88767(10) 0.02576(19) 0.29909(14) 0.0275(4) Uani 1 1 d .
F2 F 1.06210(11) 0.0998(2) 0.30536(16) 0.0379(5) Uani 1 1 d .
F3 F 0.96415(14) 0.1319(3) 0.2017(2) 0.0827(12) Uani 1 1 d .
F4 F 0.99590(13) -0.0595(3) 0.2446(2) 0.0718(10) Uani 1 1 d .
F5 F 0.98373(13) -0.0103(3) 0.40049(18) 0.0650(9) Uani 1 1 d .
F6 F 0.95262(15) 0.1841(3) 0.3591(3) 0.0792(11) Uani 1 1 d .
P1 P 0.97540(5) 0.06238(8) 0.30156(6) 0.01957(18) Uani 1 1 d .

loop_
_atom_site_aniso_label
_atom_site_aniso_U_11
_atom_site_aniso_U_22
_atom_site_aniso_U_33
_atom_site_aniso_U_23
_atom_site_aniso_U_13
_atom_site_aniso_U_12
C1 0.0203(17) 0.0235(16) 0.0197(16) -0.0034(13) -0.0012(13) -0.0065(13)
C2 0.0169(16) 0.0299(18) 0.0266(18) 0.0014(14) 0.0004(13) -0.0074(14)
C3 0.0172(15) 0.0193(16) 0.0223(16) 0.0017(13) 0.0051(12) -0.0003(12)
C4 0.0234(17) 0.0194(16) 0.0237(17) 0.0028(13) 0.0053(13) -0.0010(13)
C5 0.0235(17) 0.0147(15) 0.0268(18) 0.0022(13) 0.0028(14) -0.0012(13)
C6 0.0290(19) 0.0181(16) 0.0271(18) -0.0029(13) 0.0019(14) -0.0016(14)
C7 0.0154(15) 0.0234(16) 0.0201(16) -0.0027(13) 0.0018(12) 0.0011(12)
C8 0.0146(15) 0.0287(18) 0.0255(18) -0.0093(14) 0.0039(13) 0.0006(13)
C9 0.0207(17) 0.0325(19) 0.0198(17) -0.0038(14) 0.0084(13) -0.0084(14)
C10 0.0230(17) 0.0264(17) 0.0154(15) 0.0014(13) 0.0021(13) -0.0067(13)
C11 0.0173(15) 0.0186(15) 0.0139(15) -0.0015(12) -0.0006(12) -0.0016(12)
C12 0.0174(15) 0.0166(15) 0.0150(15) -0.0010(12) -0.0010(12) -0.0023(12)
C13 0.0265(18) 0.0189(15) 0.0184(16) 0.0042(13) 0.0005(13) -0.0032(13)
C14 0.0268(18) 0.0199(16) 0.0274(18) 0.0065(14) -0.0020(14) 0.0003(13)
C15 0.0187(16) 0.0180(16) 0.0297(18) 0.0002(13) -0.0018(13) 0.0031(13)
C16 0.0205(16) 0.0180(15) 0.0217(16) -0.0013(13) 0.0042(13) 0.0017(12)
C17 0.0225(17) 0.0202(16) 0.0227(17) -0.0066(13) 0.0026(13) 0.0012(13)
C18 0.0149(15) 0.0260(17) 0.0247(17) -0.0020(14) -0.0004(13) -0.0020(13)
N1 0.0146(13) 0.0189(13) 0.0168(13) -0.0026(11) 0.0012(11) -0.0003(11)
N2 0.0148(13) 0.0198(14) 0.0201(15) -0.0001(11) 0.0051(11) 0.0019(11)
N3 0.0192(15) 0.0196(14) 0.0178(15) 0.0003(11) 0.0013(12) 0.0024(11)
N4 0.0131(12) 0.0193(13) 0.0153(13) -0.0021(10) 0.0000(10) 0.0009(10)
N5 0.0170(13) 0.0155(12) 0.0137(12) 0.0002(10) 0.0018(10) -0.0008(10)
O1 0.0255(12) 0.0280(13) 0.0142(11) 0.0043(9) 0.0009(9) -0.0052(10)
S1 0.0164(4) 0.0172(4) 0.0140(4) -0.0003(3) 0.0009(3) -0.0019(3)
Ru1 0.01243(13) 0.01394(12) 0.01230(13) -0.00019(9) 0.00149(9) 0.00087(9)
F7 0.0391(13) 0.0639(16) 0.0237(11) 0.0149(11) 0.0059(10) 0.0032(11)
F8 0.0183(10) 0.0369(12) 0.0288(11) -0.0017(9) 0.0001(8) -0.0017(8)
F9 0.0390(13) 0.0249(11) 0.0477(14) -0.0126(10) 0.0114(11) -0.0073(9)
F10 0.0209(10) 0.0301(11) 0.0423(13) 0.0040(9) 0.0046(9) 0.0036(8)
F11 0.0280(11) 0.0200(10) 0.0592(15) -0.0022(10) 0.0018(10) -0.0048(9)
F12 0.0354(12) 0.0394(12) 0.0213(10) 0.0037(9) 0.0013(9) 0.0040(10)
P2 0.0191(4) 0.0208(4) 0.0194(4) 0.0014(3) 0.0030(3) -0.0027(3)
F1 0.0156(9) 0.0403(12) 0.0267(11) 0.0035(9) 0.0002(8) -0.0022(8)
F2 0.0173(11) 0.0522(14) 0.0441(13) 0.0048(11) 0.0018(9) -0.0112(10)
F3 0.0229(13) 0.148(3) 0.077(2) 0.082(2) 0.0096(13) 0.0056(16)
F4 0.0319(14) 0.079(2) 0.104(2) -0.0638(19) -0.0122(15) 0.0133(14)
F5 0.0253(12) 0.129(3) 0.0409(14) 0.0500(16) -0.0035(11) -0.0047(14)
F6 0.0346(15) 0.0588(18) 0.144(3) -0.0634(19) 0.0011(17) -0.0036(13)
P1 0.0150(4) 0.0239(4) 0.0198(4) 0.0025(3) 0.0011(3) -0.0025(3)

loop_
_atom_type_symbol
_atom_type_description
_atom_type_scat_dispersion_real
_atom_type_scat_dispersion_imag
_atom_type_scat_source
C C 0.0033 0.0016 'International Tables Vol C Tables 4.2.6.8 and 6.1.1.4'
H H 0.0000 0.0000 'International Tables Vol C Tables 4.2.6.8 and 6.1.1.4'
N N 0.0061 0.0033 'International Tables Vol C Tables 4.2.6.8 and 6.1.1.4'
O O 0.0106 0.0060 'International Tables Vol C Tables 4.2.6.8 and 6.1.1.4'
F F 0.0171 0.0103 'International Tables Vol C Tables 4.2.6.8 and 6.1.1.4'
P P 0.1023 0.0942 'International Tables Vol C Tables 4.2.6.8 and 6.1.1.4'
S S 0.1246 0.1234 'International Tables Vol C Tables 4.2.6.8 and 6.1.1.4'
Ru Ru -1.2594 0.8363 'International Tables Vol C Tables 4.2.6.8 and 6.1.1.4'

loop_
_geom_angle_atom_site_label_1
_geom_angle_atom_site_label_2
_geom_angle_atom_site_label_3
_geom_angle
C2 C1 H1 108.2
C6 C1 H1 108.2
C6 C1 C2 111.8(3)
N1 C1 H1 108.2
N1 C1 C2 110.1(3)
N1 C1 C6 110.4(3)
H2a C2 H2b 107.6
C1 C2 H2a 108.7
C1 C2 H2b 108.7
C3 C2 H2a 108.7
C3 C2 H2b 108.7
C3 C2 C1 114.2(3)
C2 C3 H3 108.4
C2 C3 C4 111.3(3)
C4 C3 H3 108.4
N2 C3 H3 108.4
N2 C3 C2 110.2(3)
N2 C3 C4 110.3(3)
H4a C4 H4b 107.7
C3 C4 H4a 108.9
C3 C4 H4b 108.9
C3 C4 C5 113.5(3)
C5 C4 H4a 108.9
C5 C4 H4b 108.9
C4 C5 H5 108.1
C6 C5 H5 108.1
C6 C5 C4 112.2(3)
N3 C5 H5 108.1
N3 C5 C4 109.7(3)
N3 C5 C6 110.5(3)
H6a C6 H6b 107.6
C1 C6 H6a 108.7
C1 C6 H6b 108.7
C5 C6 H6a 108.7
C5 C6 H6b 108.7
C5 C6 C1 114.1(3)
C8 C7 H7 118.4
N4 C7 H7 118.4
N4 C7 C8 123.2(3)
C7 C8 H8 120.4
C9 C8 H8 120.4
C9 C8 C7 119.2(3)
C8 C9 H9 120.5
C8 C9 C10 119.0(3)
C10 C9 H9 120.5
C9 C10 H10 120.3
C9 C10 C11 119.4(3)
C11 C10 H10 120.3
C10 C11 C12 122.7(3)
N4 C11 C10 121.8(3)
N4 C11 C12 115.5(3)
C13 C12 C11 123.7(3)
N5 C12 C11 115.0(3)
N5 C12 C13 121.3(3)
C12 C13 H13 120.1
C14 C13 H13 120.1
C14 C13 C12 119.8(3)
C13 C14 H14 120.5
C13 C14 C15 119.0(3)
C15 C14 H14 120.5
C14 C15 H15 120.5
C16 C15 H15 120.5
C16 C15 C14 119.0(3)
C15 C16 H16 118.5
N5 C16 H16 118.5
N5 C16 C15 122.9(3)
H17a C17 H17b 109.5
H17a C17 H17c 109.5
H17b C17 H17c 109.5
S1 C17 H17a 109.5
S1 C17 H17b 109.5
S1 C17 H17c 109.5
H18a C18 H18b 109.5
H18a C18 H18c 109.5
H18b C18 H18c 109.5
S1 C18 H18a 109.5
S1 C18 H18b 109.5
S1 C18 H18c 109.5
H1a N1 H1b 105(3)
C1 N1 H1a 114(2)
C1 N1 H1b 110(2)
C1 N1 Ru1 117.73(19)
Ru1 N1 H1a 103(2)
Ru1 N1 H1b 107(2)
H2c N2 H2d 102(3)
C3 N2 H2c 110(3)
C3 N2 H2d 107(2)
C3 N2 Ru1 118.9(2)
Ru1 N2 H2c 110(3)
Ru1 N2 H2d 109(2)
H3a N3 H3b 103(3)
C5 N3 H3a 106(2)
C5 N3 H3b 111(3)
C5 N3 Ru1 117.9(2)
Ru1 N3 H3a 107(2)
Ru1 N3 H3b 111(3)
C7 N4 C11 117.5(3)
C7 N4 Ru1 127.6(2)
C11 N4 Ru1 114.8(2)
C12 N5 Ru1 114.55(19)
C16 N5 C12 117.9(3)
C16 N5 Ru1 126.9(2)
C17 S1 C18 99.10(16)
C17 S1 Ru1 116.38(11)
C18 S1 Ru1 115.91(11)
O1 S1 C17 106.13(14)
O1 S1 C18 105.68(15)
O1 S1 Ru1 112.23(9)
N1 Ru1 N2 87.60(11)
N1 Ru1 N3 88.71(11)
N1 Ru1 S1 175.10(8)
N2 Ru1 N3 85.96(11)
N2 Ru1 S1 88.28(8)
N3 Ru1 S1 88.36(8)
N4 Ru1 N1 87.70(10)
N4 Ru1 N2 174.12(10)
N4 Ru1 N3 97.46(11)
N4 Ru1 S1 96.58(7)
N5 Ru1 N1 85.79(10)
N5 Ru1 N2 97.34(10)
N5 Ru1 N3 173.45(10)
N5 Ru1 N4 78.79(10)
N5 Ru1 S1 97.37(7)
F7 P2 F8 90.21(12)
F7 P2 F11 90.44(13)
F8 P2 F11 89.81(11)
F9 P2 F7 90.17(13)
F9 P2 F8 89.76(12)
F9 P2 F11 179.26(14)
F10 P2 F7 89.34(12)
F10 P2 F8 179.54(12)
F10 P2 F9 90.15(12)
F10 P2 F11 90.28(11)
F10 P2 F12 90.55(11)
F12 P2 F7 179.88(15)
F12 P2 F8 89.90(11)
F12 P2 F9 89.89(12)
F12 P2 F11 89.50(12)
F2 P1 F1 179.20(13)
F3 P1 F1 88.36(12)
F3 P1 F2 91.99(13)
F4 P1 F1 91.04(13)
F4 P1 F2 89.69(13)
F4 P1 F3 89.0(2)
F4 P1 F5 90.22(18)
F4 P1 F6 178.55(15)
F5 P1 F1 89.49(11)
F5 P1 F2 90.17(12)
F5 P1 F3 177.68(16)
F6 P1 F1 87.52(13)
F6 P1 F2 91.75(14)
F6 P1 F3 91.1(2)
F6 P1 F5 89.7(2)

loop_
_geom_bond_atom_site_label_1
_geom_bond_atom_site_label_2
_geom_bond_distance
C1 H1 1.0000
C1 C2 1.531(5)
C1 N1 1.495(4)
C2 H2a 0.9900
C2 H2b 0.9900
C2 C3 1.526(5)
C3 H3 1.0000
C3 C4 1.527(4)
C3 N2 1.493(4)
C4 H4a 0.9900
C4 H4b 0.9900
C5 H5 1.0000
C5 C4 1.531(4)
C5 C6 1.521(5)
C5 N3 1.500(4)
C6 H6a 0.9900
C6 H6b 0.9900
C6 C1 1.526(5)
C7 H7 0.9500
C7 C8 1.380(4)
C7 N4 1.353(4)
C8 H8 0.9500
C8 C9 1.374(5)
C9 H9 0.9500
C9 C10 1.389(5)
C10 H10 0.9500
C10 C11 1.392(4)
C11 C12 1.470(4)
C11 N4 1.361(4)
C12 C13 1.391(4)
C12 N5 1.368(4)
C13 H13 0.9500
C13 C14 1.376(5)
C14 H14 0.9500
C14 C15 1.385(5)
C15 H15 0.9500
C15 C16 1.381(4)
C16 H16 0.9500
C16 N5 1.345(4)
C17 H17a 0.9800
C17 H17b 0.9800
C17 H17c 0.9800
C17 S1 1.780(3)
C18 H18a 0.9800
C18 H18b 0.9800
C18 H18c 0.9800
C18 S1 1.784(3)
N1 H1a 0.85(3)
N1 H1b 0.93(3)
N1 Ru1 2.136(3)
N2 H2c 0.88(4)
N2 H2d 0.96(4)
N2 Ru1 2.141(3)
N3 H3a 0.86(3)
N3 H3b 0.85(4)
N3 Ru1 2.148(3)
N4 Ru1 2.077(3)
N5 Ru1 2.076(2)
O1 S1 1.500(2)
Ru1 S1 2.2223(8)
P2 F7 1.602(2)
P2 F8 1.602(2)
P2 F9 1.601(2)
P2 F10 1.598(2)
P2 F11 1.608(2)
P2 F12 1.599(2)
P1 F1 1.621(2)
P1 F2 1.606(2)
P1 F3 1.576(3)
P1 F4 1.562(2)
P1 F5 1.575(2)
P1 F6 1.574(3)

loop_
_geom_hbond_atom_site_label_D
_geom_hbond_atom_site_label_H
_geom_hbond_atom_site_label_A
_geom_hbond_distance_DH
_geom_hbond_distance_HA
_geom_hbond_distance_DA
_geom_hbond_angle_DHA
_geom_hbond_site_symmetry_A
N1 H1a O1 0.85(3) 2.17(3) 2.996(4) 165(3) 4_565
N1 H1b F2 0.93(3) 2.19(4) 3.081(3) 160(3) 4_466
N2 H2c F1 0.88(4) 2.44(4) 2.969(3) 119(3) 2_656
N2 H2c F5 0.88(4) 2.40(4) 3.223(4) 157(3) 2_656
N2 H2d O1 0.96(4) 2.40(4) 3.074(4) 127(3) .
N3 H3a O1 0.86(3) 2.51(3) 3.126(4) 130(3) .
N3 H3b F11 0.85(4) 2.37(4) 3.105(4) 146(3) 4_566

loop_
_geom_torsion_atom_site_label_1
_geom_torsion_atom_site_label_2
_geom_torsion_atom_site_label_3
_geom_torsion_atom_site_label_4
_geom_torsion
C1 C2 C3 C4 -51.4(4)
C1 C2 C3 N2 71.2(3)
C1 N1 Ru1 N2 -44.0(2)
C1 N1 Ru1 N3 42.0(2)
C1 N1 Ru1 N4 139.5(2)
C1 N1 Ru1 N5 -141.5(2)
C2 C1 N1 Ru1 62.7(3)
C2 C3 C4 C5 51.6(4)
C2 C3 N2 Ru1 -60.4(3)
C3 N2 Ru1 N1 43.2(2)
C3 N2 Ru1 N3 -45.7(2)
C3 N2 Ru1 N5 128.6(2)
C3 N2 Ru1 S1 -134.1(2)
C4 C3 N2 Ru1 62.8(3)
C4 C5 C6 C1 50.0(4)
C4 C5 N3 Ru1 -64.5(3)
C5 C6 C1 C2 -49.3(4)
C5 C6 C1 N1 73.6(3)
C5 N3 Ru1 N1 -41.3(2)
C5 N3 Ru1 N2 46.4(2)
C5 N3 Ru1 N4 -128.8(2)
C5 N3 Ru1 S1 134.8(2)
C6 C1 C2 C3 50.2(4)
C6 C1 N1 Ru1 -61.2(3)
C6 C5 C4 C3 -51.2(4)
C6 C5 N3 Ru1 59.7(3)
C7 C8 C9 C10 1.5(5)
C7 N4 Ru1 N1 -98.7(3)
C7 N4 Ru1 N3 -10.3(3)
C7 N4 Ru1 N5 175.2(3)
C7 N4 Ru1 S1 78.9(3)
C8 C7 N4 C11 -0.5(4)
C8 C7 N4 Ru1 175.7(2)
C8 C9 C10 C11 -1.3(5)
C9 C10 C11 C12 178.7(3)
C9 C10 C11 N4 0.3(5)
C10 C11 C12 C13 5.2(5)
C10 C11 C12 N5 -174.8(3)
C10 C11 N4 C7 0.6(4)
C10 C11 N4 Ru1 -176.1(2)
C11 C12 C13 C14 -179.0(3)
C11 C12 N5 C16 177.3(3)
C11 C12 N5 Ru1 -10.9(3)
C11 N4 Ru1 N1 77.6(2)
C11 N4 Ru1 N3 166.0(2)
C11 N4 Ru1 N5 -8.5(2)
C11 N4 Ru1 S1 -104.8(2)
C12 C11 N4 C7 -177.9(3)
C12 C11 N4 Ru1 5.4(3)
C12 C13 C14 C15 1.3(5)
C12 N5 Ru1 N1 -77.9(2)
C12 N5 Ru1 N2 -164.9(2)
C12 N5 Ru1 N4 10.6(2)
C12 N5 Ru1 S1 105.9(2)
C13 C12 N5 C16 -2.7(4)
C13 C12 N5 Ru1 169.0(2)
C13 C14 C15 C16 -1.7(5)
C14 C15 C16 N5 -0.1(5)
C15 C16 N5 C12 2.3(4)
C15 C16 N5 Ru1 -168.3(2)
C16 N5 Ru1 N1 93.0(3)
C16 N5 Ru1 N2 6.0(3)
C16 N5 Ru1 N4 -178.5(3)
C16 N5 Ru1 S1 -83.2(2)
N1 C1 C2 C3 -72.8(3)
N2 C3 C4 C5 -71.0(3)
N2 Ru1 S1 C17 -81.58(14)
N2 Ru1 S1 C18 162.50(15)
N2 Ru1 S1 O1 40.95(13)
N3 C5 C4 C3 72.1(3)
N3 C5 C6 C1 -72.8(4)
N3 Ru1 S1 C17 -167.59(15)
N3 Ru1 S1 C18 76.49(15)
N3 Ru1 S1 O1 -45.05(13)
N4 C7 C8 C9 -0.6(5)
N4 C11 C12 C13 -176.3(3)
N4 C11 C12 N5 3.7(4)
N4 Ru1 S1 C17 95.09(14)
N4 Ru1 S1 C18 -20.83(14)
N4 Ru1 S1 O1 -142.37(13)
N5 C12 C13 C14 1.0(5)
N5 Ru1 S1 C17 15.60(14)
N5 Ru1 S1 C18 -100.32(14)
N5 Ru1 S1 O1 138.13(12)
